data_7120172
loop_
_publ_author_name
'Lavendomme, Roy'
'Ajami, Daniela'
'Moerkerke, Steven'
'Wouters, Johan'
'Rissanen, Kari'
'Luhmer, Michel'
'Jabin, Ivan'

_publ_section_title
;
 Encapsulation and solid state sequestration of gases by
 calix[6]arene-based molecular containers
;
_journal_name_full 'Chem. Commun.'
_journal_paper_doi 10.1039/C7CC03078A
_journal_year 2017
_chemical_formula_moiety '4(C2H4Cl2), C96H144N6O12'
_chemical_formula_sum 'C104 H138 Cl8 N6 O12'
_chemical_formula_weight 1947.8
_space_group_crystal_system triclinic
_space_group_IT_number 2
_space_group_name_Hall '-P 1'
_space_group_name_H-M_alt 'P -1'
_symmetry_space_group_name_Hall '-P 1'
_symmetry_space_group_name_H-M 'P -1'
_atom_sites_solution_hydrogens geom
_atom_sites_solution_primary dual
_audit_creation_date 2017-04-06
_audit_creation_method SHELXL-2014/8
_audit_update_record
;
2017-04-18 deposited with the CCDC.
2017-05-22 downloaded from the CCDC.
;
_cell_angle_alpha 97.571(4)
_cell_angle_beta 109.693(5)
_cell_angle_gamma 114.255(5)
_cell_formula_units_Z 1
_cell_length_a 13.7784(9)
_cell_length_b 14.3195(7)
_cell_length_c 16.9560(8)
_cell_measurement_reflns_used 3116
_cell_measurement_temperature 149.8
_cell_measurement_theta_max 62.3786
_cell_measurement_theta_min 3.5638
_cell_volume 2725.7(3)
_computing_cell_refinement
;
CrysAlisPro, Agilent Technologies,
Version 1.171.34.49 (release 20-01-2011 CrysAlis171 .NET)
(compiled Jan 20 2011,15:58:25)
;
_computing_data_collection
;
CrysAlisPro, Agilent Technologies,
Version 1.171.34.49 (release 20-01-2011 CrysAlis171 .NET)
(compiled Jan 20 2011,15:58:25)
;
_computing_data_reduction
;
CrysAlisPro, Agilent Technologies,
Version 1.171.34.49 (release 20-01-2011 CrysAlis171 .NET)
(compiled Jan 20 2011,15:58:25)
;
_computing_molecular_graphics 'Olex2 (Dolomanov et al., 2009)'
_computing_publication_material 'Olex2 (Dolomanov et al., 2009)'
_computing_structure_refinement 'ShelXL (Sheldrick, 2015)'
_computing_structure_solution 'ShelXT (Sheldrick, 2015)'
_diffrn_ambient_temperature 149.8
_diffrn_detector_area_resol_mean 5.1856
_diffrn_measured_fraction_theta_full 0.855
_diffrn_measured_fraction_theta_max 0.855
_diffrn_measurement_details
;
#__ type_ start__ end____ width___ exp.time_
  1 omega  -28.00   75.00   1.0000   10.0000
omega____ theta____ kappa____ phi______ frames
    -       -1.1041   38.0000    0.0000 103

#__ type_ start__ end____ width___ exp.time_
  2 omega -117.00  -13.00   1.0000   40.0000
omega____ theta____ kappa____ phi______ frames
    -      -83.0000   77.0000   30.0000 104

#__ type_ start__ end____ width___ exp.time_
  3 omega -171.00    5.00   1.0000   40.0000
omega____ theta____ kappa____ phi______ frames
    -      -83.0000    0.0000    0.0000 176

#__ type_ start__ end____ width___ exp.time_
  4 omega   10.00  114.00   1.0000   40.0000
omega____ theta____ kappa____ phi______ frames
    -       83.9257  -61.0000  120.0000 104

#__ type_ start__ end____ width___ exp.time_
  5 omega   18.00   97.00   1.0000   40.0000
omega____ theta____ kappa____ phi______ frames
    -       83.9257 -126.0000  120.0000 79
;
_diffrn_measurement_device_type 'Xcalibur, Ruby, Gemini ultra'
_diffrn_measurement_method '\w scans'
_diffrn_orient_matrix_UB_11 0.0113631000
_diffrn_orient_matrix_UB_12 -0.0468253000
_diffrn_orient_matrix_UB_13 0.0773391000
_diffrn_orient_matrix_UB_21 0.0932832000
_diffrn_orient_matrix_UB_22 0.1136652000
_diffrn_orient_matrix_UB_23 0.0652387000
_diffrn_orient_matrix_UB_31 -0.0983582000
_diffrn_orient_matrix_UB_32 0.0185291000
_diffrn_orient_matrix_UB_33 0.0099567000
_diffrn_radiation_monochromator mirror
_diffrn_radiation_type CuK\a
_diffrn_radiation_wavelength 1.54184
_diffrn_reflns_av_R_equivalents 0.0325
_diffrn_reflns_av_unetI/netI 0.0489
_diffrn_reflns_Laue_measured_fraction_full 0.855
_diffrn_reflns_Laue_measured_fraction_max 0.855
_diffrn_reflns_limit_h_max 7
_diffrn_reflns_limit_h_min -15
_diffrn_reflns_limit_k_max 16
_diffrn_reflns_limit_k_min -15
_diffrn_reflns_limit_l_max 19
_diffrn_reflns_limit_l_min -18
_diffrn_reflns_number 9569
_diffrn_reflns_point_group_measured_fraction_full 0.855
_diffrn_reflns_point_group_measured_fraction_max 0.855
_diffrn_reflns_theta_full 62.470
_diffrn_reflns_theta_max 62.470
_diffrn_reflns_theta_min 3.567
_diffrn_source 'Enhance Ultra (Cu) X-ray Source'
_exptl_absorpt_coefficient_mu 2.35
_exptl_absorpt_correction_T_max 1.00000
_exptl_absorpt_correction_T_min 0.98459
_exptl_absorpt_correction_type multi-scan
_exptl_absorpt_process_details
;
CrysAlisPro, Agilent Technologies,
Version 1.171.34.49 (release 20-01-2011 CrysAlis171 .NET)
(compiled Jan 20 2011,15:58:25)
Empirical absorption correction using spherical harmonics,
 implemented in SCALE3 ABSPACK scaling algorithm.
;
_exptl_crystal_colour colorless
_exptl_crystal_density_diffrn 1.187
_exptl_crystal_description plate
_exptl_crystal_F_000 1036
_exptl_crystal_size_max 0.109
_exptl_crystal_size_mid 0.038
_exptl_crystal_size_min 0.033
_refine_diff_density_max 1.523
_refine_diff_density_min -0.859
_refine_diff_density_rms 0.103
_refine_ls_extinction_method none
_refine_ls_goodness_of_fit_ref 1.649
_refine_ls_hydrogen_treatment constr
_refine_ls_matrix_type full
_refine_ls_number_parameters 622
_refine_ls_number_reflns 7431
_refine_ls_number_restraints 9
_refine_ls_restrained_S_all 1.611
_refine_ls_R_factor_all 0.1620
_refine_ls_R_factor_gt 0.1316
_refine_ls_shift/su_max 0.000
_refine_ls_shift/su_mean 0.000
_refine_ls_structure_factor_coef Fsqd
_refine_ls_weighting_details 'w=1/[\s^2^(Fo^2^)+(0.2000P)^2^] where P=(Fo^2^+2Fc^2^)/3'
_refine_ls_weighting_scheme calc
_refine_ls_wR_factor_gt 0.3837
_refine_ls_wR_factor_ref 0.4171
_reflns_Friedel_coverage 0.000
_reflns_number_gt 5252
_reflns_number_total 7431
_reflns_threshold_expression 'I > 2\s(I)'
_cod_data_source_file c7cc03078a2.cif
_cod_data_source_block C2H4Cl2_4
_cod_database_code 7120172
_shelx_shelxl_version_number 2016/4
_shelx_space_group_comment
;
The symmetry employed for this shelxl refinement is uniquely defined
by the following loop, which should always be used as a source of
symmetry information in preference to the above space-group names.
They are only intended as comments.
;
_reflns_odcompleteness_completeness 90.24
_reflns_odcompleteness_iscentric 1
_reflns_odcompleteness_theta 58.86

loop_
_space_group_symop_operation_xyz
'x, y, z'
'-x, -y, -z'

loop_
_atom_site_label
_atom_site_type_symbol
_atom_site_fract_x
_atom_site_fract_y
_atom_site_fract_z
_atom_site_U_iso_or_equiv
_atom_site_adp_type
_atom_site_occupancy
_atom_site_site_symmetry_order
_atom_site_calc_flag
_atom_site_refinement_flags_posn
_atom_site_refinement_flags_adp
_atom_site_refinement_flags_occupancy
_atom_site_disorder_assembly
_atom_site_disorder_group
O21 O 0.8161(3) 0.3372(3) 0.6373(3) 0.0372(10) Uani 1 1 d . U . . .
O41 O 0.4861(4) 0.2209(3) 0.3270(2) 0.0390(10) Uani 1 1 d . U . . .
O42 O 0.5247(4) 0.3139(4) 0.2327(3) 0.0518(12) Uani 1 1 d . U . . .
O1 O 0.5551(4) 0.1490(4) 0.7893(3) 0.0543(13) Uani 1 1 d . U . . .
O2 O 0.6699(5) 0.2513(5) 0.9340(3) 0.0613(14) Uani 1 1 d . U . . .
O22 O 0.9253(5) 0.5137(4) 0.7152(5) 0.087(2) Uani 1 1 d . U . . .
N1 N 0.4822(6) 0.2143(5) 0.8644(4) 0.0619(17) Uani 1 1 d . U . . .
H1 H 0.4219 0.1811 0.8138 0.074 Uiso 1 1 calc R U . . .
N21 N 1.0081(4) 0.4146(4) 0.6877(4) 0.0468(13) Uani 1 1 d . U . . .
H21 H 0.9904 0.3491 0.6655 0.056 Uiso 1 1 calc R U . . .
N41 N 0.3719(5) 0.2883(5) 0.2689(3) 0.0473(14) Uani 1 1 d . U . . .
H41 H 0.3473 0.2708 0.3078 0.057 Uiso 1 1 calc R U . . .
C41 C 0.5822(5) 0.2034(4) 0.3400(3) 0.0300(12) Uani 1 1 d . U . . .
C42 C 0.6871(5) 0.2700(5) 0.4166(4) 0.0347(13) Uani 1 1 d . U . . .
C24 C 0.7100(5) 0.3368(4) 0.6223(4) 0.0344(13) Uani 1 1 d . U . . .
C23 C 0.6655(5) 0.3213(4) 0.6843(4) 0.0353(14) Uani 1 1 d . U . . .
C25 C 0.6472(5) 0.3459(4) 0.5418(4) 0.0348(13) Uani 1 1 d . U . . .
C31 C 0.7005(5) 0.3690(5) 0.4774(4) 0.0370(14) Uani 1 1 d . U . . .
H31A H 0.7840 0.4205 0.5105 0.044 Uiso 1 1 calc R U . . .
H31B H 0.6644 0.4030 0.4407 0.044 Uiso 1 1 calc R U . . .
C46 C 0.5704(5) 0.1190(5) 0.2806(4) 0.0396(14) Uani 1 1 d . U . . .
C52 C 0.4648(5) 0.2787(5) 0.2706(4) 0.0378(14) Uani 1 1 d . U . . .
C43 C 0.7784(5) 0.2482(5) 0.4325(4) 0.0388(14) Uani 1 1 d . U . . .
H43 H 0.8480 0.2917 0.4836 0.047 Uiso 1 1 calc R U . . .
C21 C 0.4850(6) 0.3125(5) 0.5826(4) 0.0404(14) Uani 1 1 d . U . . .
C32 C 0.9201(6) 0.4323(5) 0.6833(4) 0.0424(15) Uani 1 1 d . U . . .
C26 C 0.5378(6) 0.3351(5) 0.5250(4) 0.0391(14) Uani 1 1 d . U . . .
H26 H 0.4967 0.3432 0.4727 0.047 Uiso 1 1 calc R U . . .
C11 C 0.7396(5) 0.3213(5) 0.7747(3) 0.0364(14) Uani 1 1 d . U . . .
H11A H 0.8205 0.3774 0.7946 0.044 Uiso 1 1 calc R U . . .
H11B H 0.7112 0.3404 0.8160 0.044 Uiso 1 1 calc R U . . .
C45 C 0.6662(6) 0.1020(5) 0.2995(4) 0.0445(16) Uani 1 1 d . U . . .
H45 H 0.6602 0.0463 0.2596 0.053 Uiso 1 1 calc R U . . .
C44 C 0.7725(6) 0.1649(5) 0.3763(4) 0.0424(15) Uani 1 1 d . U . . .
C51 C 0.4579(6) 0.0491(5) 0.1966(4) 0.0450(16) Uani 1 1 d . U . . .
H51A H 0.4757 0.0129 0.1555 0.054 Uiso 1 1 calc R U . . .
H51B H 0.4317 0.0956 0.1702 0.054 Uiso 1 1 calc R U . . .
C22 C 0.5540(5) 0.3087(5) 0.6632(4) 0.0370(14) Uani 1 1 d . U . . .
H22 H 0.5233 0.2972 0.7043 0.044 Uiso 1 1 calc R U . . .
C1 C 0.8297(6) 0.0998(6) 0.7773(5) 0.0530(18) Uani 1 1 d . U . . .
C4 C 0.6436(6) 0.1343(5) 0.7870(4) 0.0423(16) Uani 1 1 d . U . . .
C27 C 0.3615(6) 0.2955(5) 0.5567(4) 0.0470(16) Uani 1 1 d . U . . .
C7 C 0.9380(6) 0.0916(6) 0.7798(5) 0.0477(16) Uani 1 1 d . U . . .
C53 C 0.3079(6) 0.3274(6) 0.2039(4) 0.0497(17) Uani 1 1 d . U . . .
C47 C 0.8771(7) 0.1432(7) 0.3947(5) 0.0574(19) Uani 1 1 d . U . . .
C33 C 1.1331(6) 0.4960(6) 0.7268(5) 0.0526(18) Uani 1 1 d . U . . .
C13 C 0.4679(7) 0.2690(7) 0.9351(5) 0.062(2) Uani 1 1 d . U . . .
C28 C 0.3221(6) 0.2758(7) 0.6318(5) 0.061(2) Uani 1 1 d . U . . .
H28A H 0.2434 0.2653 0.6135 0.092 Uiso 1 1 calc R U . . .
H28B H 0.3237 0.2128 0.6442 0.092 Uiso 1 1 calc R U . . .
H28C H 0.3749 0.3372 0.6840 0.092 Uiso 1 1 calc R U . . .
C3 C 0.6459(6) 0.0377(6) 0.7915(4) 0.0479(16) Uani 1 1 d . U . . .
C56 C 0.2482(7) 0.2491(7) 0.1126(5) 0.064(2) Uani 1 1 d . U . . .
H56A H 0.2073 0.2751 0.0713 0.095 Uiso 1 1 calc R U . . .
H56B H 0.3064 0.2422 0.0971 0.095 Uiso 1 1 calc R U . . .
H56C H 0.1928 0.1800 0.1111 0.095 Uiso 1 1 calc R U . . .
C30 C 0.2754(6) 0.1977(7) 0.4747(5) 0.069(2) Uani 1 1 d . U . . .
H30A H 0.1969 0.1872 0.4585 0.104 Uiso 1 1 calc R U . . .
H30B H 0.2968 0.2094 0.4271 0.104 Uiso 1 1 calc R U . . .
H30C H 0.2779 0.1349 0.4867 0.104 Uiso 1 1 calc R U . . .
C5 C 0.7399(6) 0.2172(6) 0.7789(4) 0.0499(17) Uani 1 1 d . U . . .
C6 C 0.8301(6) 0.1983(6) 0.7760(4) 0.0512(17) Uani 1 1 d . U . . .
H6 H 0.8938 0.2533 0.7730 0.061 Uiso 1 1 calc R U . . .
C12 C 0.5759(7) 0.2111(6) 0.8705(4) 0.0573(19) Uani 1 1 d . U . . .
C2 C 0.7384(6) 0.0230(6) 0.7886(4) 0.0507(17) Uani 1 1 d . U . . .
H2 H 0.7388 -0.0406 0.7943 0.061 Uiso 1 1 calc R U . . .
C29 C 0.3538(7) 0.3959(7) 0.5392(6) 0.064(2) Uani 1 1 d . U . . .
H29A H 0.2745 0.3829 0.5229 0.096 Uiso 1 1 calc R U . . .
H29B H 0.4067 0.4569 0.5917 0.096 Uiso 1 1 calc R U . . .
H29C H 0.3755 0.4102 0.4921 0.096 Uiso 1 1 calc R U . . .
C15 C 0.5540(10) 0.3904(9) 0.9644(7) 0.093(3) Uani 1 1 d . U . . .
H15A H 0.5457 0.4276 1.0110 0.139 Uiso 1 1 calc R U . . .
H15B H 0.6335 0.4024 0.9852 0.139 Uiso 1 1 calc R U . . .
H15C H 0.5367 0.4171 0.9152 0.139 Uiso 1 1 calc R U . . .
C55 C 0.3949(8) 0.4388(7) 0.2062(7) 0.085(3) Uani 1 1 d . U . . .
H55A H 0.3531 0.4635 0.1641 0.127 Uiso 1 1 calc R U . . .
H55B H 0.4317 0.4891 0.2642 0.127 Uiso 1 1 calc R U . . .
H55C H 0.4544 0.4334 0.1915 0.127 Uiso 1 1 calc R U . . .
C16 C 0.4897(11) 0.2273(9) 1.0126(7) 0.098(3) Uani 1 1 d . U . . .
H16A H 0.4794 0.2653 1.0575 0.146 Uiso 1 1 calc R U . . .
H16B H 0.4347 0.1516 0.9939 0.146 Uiso 1 1 calc R U . . .
H16C H 0.5688 0.2383 1.0359 0.146 Uiso 1 1 calc R U . . .
C54 C 0.2194(9) 0.3357(10) 0.2332(6) 0.087(3) Uani 1 1 d . U . . .
H54A H 0.1749 0.3607 0.1937 0.130 Uiso 1 1 calc R U . . .
H54B H 0.1669 0.2660 0.2329 0.130 Uiso 1 1 calc R U . . .
H54C H 0.2600 0.3856 0.2918 0.130 Uiso 1 1 calc R U . . .
C8 C 0.9136(9) -0.0249(8) 0.7704(7) 0.082(3) Uani 1 1 d . U . . .
H8A H 0.8495 -0.0718 0.7140 0.123 Uiso 1 1 calc R U . . .
H8B H 0.9830 -0.0291 0.7752 0.123 Uiso 1 1 calc R U . . .
H8C H 0.8931 -0.0466 0.8163 0.123 Uiso 1 1 calc R U . . .
C01H C 1.1414(11) 0.8434(10) 0.9790(8) 0.098(3) Uani 1 1 d D U . . .
C10 C 0.9648(12) 0.1170(11) 0.7038(10) 0.110(4) Uani 1 1 d . U . . .
H10A H 0.8957 0.0721 0.6493 0.165 Uiso 1 1 calc R U . . .
H10B H 0.9881 0.1915 0.7092 0.165 Uiso 1 1 calc R U . . .
H10C H 1.0279 0.1037 0.7043 0.165 Uiso 1 1 calc R U . . .
C9 C 1.0376(10) 0.1555(14) 0.8687(9) 0.159(8) Uani 1 1 d . U . . .
H9A H 1.0125 0.1339 0.9128 0.238 Uiso 1 1 calc R U . . .
H9B H 1.1023 0.1430 0.8729 0.238 Uiso 1 1 calc R U . . .
H9C H 1.0625 0.2308 0.8778 0.238 Uiso 1 1 calc R U . . .
C14 C 0.3452(10) 0.2495(14) 0.8941(9) 0.135(6) Uani 1 1 d . U . . .
H14A H 0.3294 0.2836 0.9373 0.203 Uiso 1 1 calc R U . . .
H14B H 0.3351 0.2790 0.8461 0.203 Uiso 1 1 calc R U . . .
H14C H 0.2914 0.1733 0.8722 0.203 Uiso 1 1 calc R U . . .
C36 C 1.1492(10) 0.5812(14) 0.6841(13) 0.160(8) Uani 1 1 d . U . . .
H36A H 1.2312 0.6345 0.7099 0.240 Uiso 1 1 calc R U . . .
H36B H 1.1226 0.5499 0.6221 0.240 Uiso 1 1 calc R U . . .
H36C H 1.1041 0.6147 0.6925 0.240 Uiso 1 1 calc R U . . .
C35 C 1.1982(10) 0.4377(11) 0.7117(13) 0.147(7) Uani 1 1 d . U . . .
H35A H 1.2811 0.4880 0.7363 0.221 Uiso 1 1 calc R U . . .
H35B H 1.1857 0.3824 0.7396 0.221 Uiso 1 1 calc R U . . .
H35C H 1.1693 0.4055 0.6495 0.221 Uiso 1 1 calc R U . . .
C34 C 1.1759(10) 0.5351(15) 0.8242(8) 0.149(7) Uani 1 1 d . U . . .
H34A H 1.2579 0.5887 0.8509 0.224 Uiso 1 1 calc R U . . .
H34B H 1.1312 0.5663 0.8375 0.224 Uiso 1 1 calc R U . . .
H34C H 1.1662 0.4757 0.8471 0.224 Uiso 1 1 calc R U . . .
C48 C 0.9626(13) 0.2204(18) 0.3666(15) 0.194(10) Uani 1 1 d . U . . .
H48A H 0.9229 0.2107 0.3051 0.292 Uiso 1 1 calc R U . . .
H48B H 0.9918 0.2932 0.4006 0.292 Uiso 1 1 calc R U . . .
H48C H 1.0274 0.2063 0.3764 0.292 Uiso 1 1 calc R U . . .
Cl01 Cl 0.8900(2) 0.5724(2) 0.98681(16) 0.0856(8) Uani 1 1 d D U . . .
Cl02 Cl 1.1213(4) 0.9563(3) 0.9728(3) 0.1314(13) Uani 1 1 d . U . . .
Cl00 Cl 1.3051(5) 0.9000(5) 0.9137(4) 0.184(2) Uani 1 1 d D U . . .
C01P C 1.1719(14) 0.8053(11) 0.9134(10) 0.133(5) Uani 1 1 d D U . . .
C01Q C 1.0113(10) 0.5505(7) 0.9881(8) 0.188(10) Uani 1 1 d D U . . .
C50 C 0.9382(16) 0.159(2) 0.4879(8) 0.209(11) Uani 1 1 d . U . . .
H50A H 0.9664 0.2313 0.5217 0.314 Uiso 1 1 calc R U . . .
H50B H 0.8849 0.1090 0.5061 0.314 Uiso 1 1 calc R U . . .
H50C H 1.0039 0.1460 0.4976 0.314 Uiso 1 1 calc R U . . .
C49 C 0.8365(13) 0.0310(12) 0.3470(19) 0.250(15) Uani 1 1 d . U . . .
H49A H 0.7954 0.0173 0.2848 0.375 Uiso 1 1 calc R U . . .
H49B H 0.9033 0.0198 0.3582 0.375 Uiso 1 1 calc R U . . .
H49C H 0.7843 -0.0172 0.3667 0.375 Uiso 1 1 calc R U . . .
Cl1 Cl 0.6350(8) 0.0285(7) 0.4917(7) 0.112(2) Uani 0.5 1 d D U P A 1
C0AA C 0.5462(16) -0.0357(14) 0.5408(12) 0.087(6) Uani 0.5 1 d D U P A 1
C1AA C 0.5340(17) -0.0127(18) 0.4543(10) 0.088(6) Uani 0.5 1 d D U P B 2
Cl2 Cl 0.6515(7) 0.0342(8) 0.5571(5) 0.125(3) Uani 0.5 1 d D U P B 2

loop_
_atom_site_aniso_label
_atom_site_aniso_U_11
_atom_site_aniso_U_22
_atom_site_aniso_U_33
_atom_site_aniso_U_23
_atom_site_aniso_U_13
_atom_site_aniso_U_12
O21 0.026(2) 0.040(2) 0.043(2) 0.0094(18) 0.0141(18) 0.0146(19)
O41 0.033(2) 0.050(2) 0.034(2) 0.0171(18) 0.0138(17) 0.020(2)
O42 0.040(3) 0.066(3) 0.058(3) 0.039(2) 0.023(2) 0.026(2)
O1 0.045(3) 0.069(3) 0.045(3) 0.011(2) 0.018(2) 0.028(3)
O2 0.054(3) 0.080(4) 0.045(3) 0.011(2) 0.018(3) 0.033(3)
O22 0.042(3) 0.045(3) 0.145(6) -0.001(3) 0.036(3) 0.010(2)
N1 0.050(4) 0.072(4) 0.060(4) 0.003(3) 0.031(3) 0.026(3)
N21 0.022(3) 0.043(3) 0.066(3) 0.009(3) 0.019(3) 0.010(2)
N41 0.043(3) 0.070(4) 0.039(3) 0.023(3) 0.016(2) 0.035(3)
C41 0.018(3) 0.038(3) 0.033(3) 0.014(2) 0.013(2) 0.011(3)
C42 0.034(4) 0.044(3) 0.034(3) 0.018(3) 0.022(3) 0.019(3)
C24 0.031(3) 0.030(3) 0.040(3) 0.012(2) 0.012(3) 0.015(3)
C23 0.037(4) 0.034(3) 0.031(3) 0.009(2) 0.015(3) 0.015(3)
C25 0.029(3) 0.034(3) 0.037(3) 0.008(2) 0.012(3) 0.014(3)
C31 0.036(4) 0.038(3) 0.040(3) 0.016(3) 0.018(3) 0.018(3)
C46 0.034(4) 0.043(3) 0.040(3) 0.016(3) 0.019(3) 0.014(3)
C52 0.030(4) 0.040(3) 0.031(3) 0.007(3) 0.005(3) 0.015(3)
C43 0.025(3) 0.052(4) 0.033(3) 0.015(3) 0.012(2) 0.014(3)
C21 0.037(4) 0.041(3) 0.043(3) 0.008(3) 0.018(3) 0.020(3)
C32 0.038(4) 0.035(3) 0.046(3) 0.011(3) 0.016(3) 0.013(3)
C26 0.039(4) 0.037(3) 0.034(3) 0.005(2) 0.007(3) 0.020(3)
C11 0.030(3) 0.041(3) 0.029(3) 0.006(2) 0.011(2) 0.012(3)
C45 0.047(4) 0.047(4) 0.048(4) 0.016(3) 0.029(3) 0.023(3)
C44 0.034(4) 0.050(4) 0.050(4) 0.020(3) 0.025(3) 0.019(3)
C51 0.054(4) 0.043(3) 0.031(3) 0.011(3) 0.018(3) 0.017(3)
C22 0.034(4) 0.042(3) 0.037(3) 0.010(3) 0.019(3) 0.019(3)
C1 0.022(4) 0.057(4) 0.055(4) 0.017(3) 0.003(3) 0.008(3)
C4 0.037(4) 0.043(3) 0.024(3) 0.009(2) 0.001(3) 0.010(3)
C27 0.033(4) 0.050(4) 0.057(4) 0.012(3) 0.017(3) 0.022(3)
C7 0.024(3) 0.061(4) 0.060(4) 0.015(3) 0.018(3) 0.024(3)
C53 0.043(4) 0.063(4) 0.042(3) 0.016(3) 0.006(3) 0.034(4)
C47 0.045(4) 0.080(5) 0.066(5) 0.023(4) 0.027(4) 0.044(4)
C33 0.025(4) 0.062(4) 0.058(4) 0.017(3) 0.018(3) 0.009(3)
C13 0.045(5) 0.094(6) 0.048(4) 0.006(4) 0.023(3) 0.037(4)
C28 0.031(4) 0.081(5) 0.082(5) 0.025(4) 0.033(4) 0.028(4)
C3 0.039(4) 0.053(4) 0.041(3) 0.010(3) 0.015(3) 0.016(3)
C56 0.054(5) 0.070(5) 0.047(4) 0.012(4) 0.005(3) 0.029(4)
C30 0.028(4) 0.080(5) 0.072(5) -0.005(4) 0.011(4) 0.020(4)
C5 0.052(4) 0.064(4) 0.037(3) 0.017(3) 0.017(3) 0.031(4)
C6 0.035(4) 0.058(4) 0.044(4) 0.010(3) 0.011(3) 0.015(3)
C12 0.048(5) 0.065(5) 0.036(4) 0.004(3) 0.003(3) 0.023(4)
C2 0.044(4) 0.060(4) 0.050(4) 0.017(3) 0.018(3) 0.029(4)
C29 0.046(5) 0.082(5) 0.078(5) 0.024(4) 0.023(4) 0.045(4)
C15 0.100(8) 0.097(7) 0.085(6) 0.004(5) 0.038(6) 0.061(7)
C55 0.063(6) 0.050(4) 0.103(7) 0.029(5) -0.004(5) 0.026(4)
C16 0.115(9) 0.117(8) 0.086(7) 0.026(6) 0.074(7) 0.055(7)
C54 0.091(7) 0.134(9) 0.074(6) 0.046(6) 0.038(5) 0.081(7)
C8 0.074(6) 0.089(6) 0.107(7) 0.029(5) 0.052(6) 0.052(5)
C01H 0.100(8) 0.099(8) 0.100(8) 0.037(6) 0.035(6) 0.057(7)
C10 0.128(10) 0.127(9) 0.167(12) 0.095(9) 0.109(9) 0.091(8)
C9 0.063(7) 0.219(15) 0.123(9) -0.069(10) -0.027(6) 0.096(9)
C14 0.056(7) 0.220(16) 0.102(8) 0.006(9) 0.032(6) 0.059(9)
C36 0.053(7) 0.196(15) 0.259(18) 0.175(15) 0.082(9) 0.044(8)
C35 0.045(6) 0.106(9) 0.259(19) 0.008(10) 0.052(9) 0.035(6)
C34 0.059(7) 0.219(16) 0.075(7) -0.018(8) 0.007(5) 0.021(8)
C48 0.115(11) 0.31(2) 0.36(3) 0.26(2) 0.183(16) 0.166(15)
Cl01 0.0789(17) 0.0810(15) 0.0899(16) 0.0191(12) 0.0198(13) 0.0486(13)
Cl02 0.151(3) 0.128(3) 0.146(3) 0.063(2) 0.048(2) 0.101(2)
Cl00 0.225(5) 0.272(6) 0.227(5) 0.188(5) 0.176(5) 0.176(5)
C01P 0.198(15) 0.127(11) 0.135(11) 0.077(9) 0.099(11) 0.101(11)
C01Q 0.162(14) 0.140(12) 0.064(7) 0.016(7) 0.022(7) -0.072(11)
C50 0.200(15) 0.44(3) 0.085(8) 0.039(12) 0.029(9) 0.28(2)
C49 0.093(10) 0.113(11) 0.42(4) -0.056(15) -0.011(14) 0.084(9)
Cl1 0.130(6) 0.138(5) 0.171(7) 0.116(6) 0.119(6) 0.091(5)
C0AA 0.079(15) 0.070(11) 0.062(10) 0.039(9) 0.018(10) -0.003(10)
C1AA 0.051(13) 0.119(16) 0.068(11) 0.011(10) 0.012(9) 0.037(12)
Cl2 0.108(5) 0.156(7) 0.088(4) -0.003(4) 0.003(4) 0.089(5)

loop_
_atom_type_symbol
_atom_type_description
_atom_type_scat_dispersion_real
_atom_type_scat_dispersion_imag
_atom_type_scat_source
C C 0.0181 0.0091 'International Tables Vol C Tables 4.2.6.8 and 6.1.1.4'
H H 0.0000 0.0000 'International Tables Vol C Tables 4.2.6.8 and 6.1.1.4'
Cl Cl 0.3639 0.7018 'International Tables Vol C Tables 4.2.6.8 and 6.1.1.4'
O O 0.0492 0.0322 'International Tables Vol C Tables 4.2.6.8 and 6.1.1.4'

loop_
_geom_angle_atom_site_label_1
_geom_angle_atom_site_label_2
_geom_angle_atom_site_label_3
_geom_angle
_geom_angle_site_symmetry_1
_geom_angle_site_symmetry_3
C32 O21 C24 118.9(5) . .
C52 O41 C41 117.6(4) . .
C4 O1 C12 116.4(5) . .
C12 N1 C13 126.2(6) . .
C12 N1 H1 116.9 . .
C13 N1 H1 116.9 . .
C32 N21 C33 126.2(6) . .
C32 N21 H21 116.9 . .
C33 N21 H21 116.9 . .
C52 N41 C53 124.3(5) . .
C52 N41 H41 117.8 . .
C53 N41 H41 117.8 . .
C46 C41 O41 120.1(5) . .
C46 C41 C42 121.9(5) . .
O41 C41 C42 118.0(5) . .
C43 C42 C41 118.0(5) . .
C43 C42 C31 121.6(5) . .
C41 C42 C31 120.3(5) . .
C23 C24 O21 119.6(5) . .
C23 C24 C25 121.4(5) . .
O21 C24 C25 118.9(5) . .
C22 C23 C24 118.3(5) . .
C22 C23 C11 121.1(5) . .
C24 C23 C11 120.7(5) . .
C26 C25 C24 117.8(5) . .
C26 C25 C31 121.8(5) . .
C24 C25 C31 120.4(5) . .
C25 C31 C42 115.5(5) . .
C25 C31 H31A 108.4 . .
C42 C31 H31A 108.4 . .
C25 C31 H31B 108.4 . .
C42 C31 H31B 108.4 . .
H31A C31 H31B 107.5 . .
C45 C46 C41 117.5(5) . .
C45 C46 C51 121.0(6) . .
C41 C46 C51 121.5(6) . .
O42 C52 N41 128.8(6) . .
O42 C52 O41 123.0(5) . .
N41 C52 O41 108.2(5) . .
C42 C43 C44 123.2(6) . .
C42 C43 H43 118.4 . .
C44 C43 H43 118.4 . .
C26 C21 C22 116.0(6) . .
C26 C21 C27 120.0(6) . .
C22 C21 C27 124.0(5) . .
O22 C32 N21 127.9(6) . .
O22 C32 O21 123.4(6) . .
N21 C32 O21 108.7(5) . .
C25 C26 C21 123.4(5) . .
C25 C26 H26 118.3 . .
C21 C26 H26 118.3 . .
C5 C11 C23 116.2(5) . .
C5 C11 H11A 108.2 . .
C23 C11 H11A 108.2 . .
C5 C11 H11B 108.2 . .
C23 C11 H11B 108.2 . .
H11A C11 H11B 107.4 . .
C46 C45 C44 123.0(6) . .
C46 C45 H45 118.5 . .
C44 C45 H45 118.5 . .
C43 C44 C45 116.4(6) . .
C43 C44 C47 122.3(6) . .
C45 C44 C47 121.3(6) . .
C46 C51 C3 115.3(5) . 2_656
C46 C51 H51A 108.4 . .
C3 C51 H51A 108.4 2_656 .
C46 C51 H51B 108.4 . .
C3 C51 H51B 108.4 2_656 .
H51A C51 H51B 107.5 . .
C23 C22 C21 122.9(5) . .
C23 C22 H22 118.5 . .
C21 C22 H22 118.5 . .
C2 C1 C6 116.8(7) . .
C2 C1 C7 124.5(7) . .
C6 C1 C7 118.1(6) . .
O1 C4 C3 121.7(6) . .
O1 C4 C5 120.5(6) . .
C3 C4 C5 117.8(6) . .
C21 C27 C30 109.8(5) . .
C21 C27 C29 111.2(6) . .
C30 C27 C29 109.8(6) . .
C21 C27 C28 111.4(6) . .
C30 C27 C28 108.3(6) . .
C29 C27 C28 106.4(6) . .
C9 C7 C10 115.3(10) . .
C9 C7 C1 109.3(6) . .
C10 C7 C1 112.2(7) . .
C9 C7 C8 104.4(9) . .
C10 C7 C8 105.7(7) . .
C1 C7 C8 109.5(6) . .
N41 C53 C56 110.2(6) . .
N41 C53 C54 105.3(6) . .
C56 C53 C54 111.4(7) . .
N41 C53 C55 109.9(6) . .
C56 C53 C55 109.7(7) . .
C54 C53 C55 110.3(8) . .
C50 C47 C49 106.7(15) . .
C50 C47 C48 109.0(14) . .
C49 C47 C48 110.2(15) . .
C50 C47 C44 111.4(6) . .
C49 C47 C44 110.9(7) . .
C48 C47 C44 108.6(7) . .
N21 C33 C36 109.7(7) . .
N21 C33 C34 108.5(7) . .
C36 C33 C34 114.8(12) . .
N21 C33 C35 106.4(7) . .
C36 C33 C35 111.3(11) . .
C34 C33 C35 105.9(11) . .
N1 C13 C14 104.9(8) . .
N1 C13 C16 112.2(7) . .
C14 C13 C16 111.7(9) . .
N1 C13 C15 108.4(7) . .
C14 C13 C15 109.4(10) . .
C16 C13 C15 110.1(8) . .
C27 C28 H28A 109.5 . .
C27 C28 H28B 109.5 . .
H28A C28 H28B 109.5 . .
C27 C28 H28C 109.5 . .
H28A C28 H28C 109.5 . .
H28B C28 H28C 109.5 . .
C2 C3 C4 121.2(6) . .
C2 C3 C51 122.2(6) . 2_656
C4 C3 C51 116.5(6) . 2_656
C53 C56 H56A 109.5 . .
C53 C56 H56B 109.5 . .
H56A C56 H56B 109.5 . .
C53 C56 H56C 109.5 . .
H56A C56 H56C 109.5 . .
H56B C56 H56C 109.5 . .
C27 C30 H30A 109.5 . .
C27 C30 H30B 109.5 . .
H30A C30 H30B 109.5 . .
C27 C30 H30C 109.5 . .
H30A C30 H30C 109.5 . .
H30B C30 H30C 109.5 . .
C6 C5 C4 118.7(6) . .
C6 C5 C11 122.7(6) . .
C4 C5 C11 118.6(6) . .
C5 C6 C1 123.2(7) . .
C5 C6 H6 118.4 . .
C1 C6 H6 118.4 . .
O2 C12 N1 128.6(7) . .
O2 C12 O1 121.6(7) . .
N1 C12 O1 109.8(6) . .
C1 C2 C3 122.1(7) . .
C1 C2 H2 119.0 . .
C3 C2 H2 119.0 . .
C27 C29 H29A 109.5 . .
C27 C29 H29B 109.5 . .
H29A C29 H29B 109.5 . .
C27 C29 H29C 109.5 . .
H29A C29 H29C 109.5 . .
H29B C29 H29C 109.5 . .
C13 C15 H15A 109.5 . .
C13 C15 H15B 109.5 . .
H15A C15 H15B 109.5 . .
C13 C15 H15C 109.5 . .
H15A C15 H15C 109.5 . .
H15B C15 H15C 109.5 . .
C53 C55 H55A 109.5 . .
C53 C55 H55B 109.5 . .
H55A C55 H55B 109.5 . .
C53 C55 H55C 109.5 . .
H55A C55 H55C 109.5 . .
H55B C55 H55C 109.5 . .
C13 C16 H16A 109.5 . .
C13 C16 H16B 109.5 . .
H16A C16 H16B 109.5 . .
C13 C16 H16C 109.5 . .
H16A C16 H16C 109.5 . .
H16B C16 H16C 109.5 . .
C53 C54 H54A 109.5 . .
C53 C54 H54B 109.5 . .
H54A C54 H54B 109.5 . .
C53 C54 H54C 109.5 . .
H54A C54 H54C 109.5 . .
H54B C54 H54C 109.5 . .
C7 C8 H8A 109.5 . .
C7 C8 H8B 109.5 . .
H8A C8 H8B 109.5 . .
C7 C8 H8C 109.5 . .
H8A C8 H8C 109.5 . .
H8B C8 H8C 109.5 . .
C01P C01H Cl02 115.4(9) . .
C7 C10 H10A 109.5 . .
C7 C10 H10B 109.5 . .
H10A C10 H10B 109.5 . .
C7 C10 H10C 109.5 . .
H10A C10 H10C 109.5 . .
H10B C10 H10C 109.5 . .
C7 C9 H9A 109.5 . .
C7 C9 H9B 109.5 . .
H9A C9 H9B 109.5 . .
C7 C9 H9C 109.5 . .
H9A C9 H9C 109.5 . .
H9B C9 H9C 109.5 . .
C13 C14 H14A 109.5 . .
C13 C14 H14B 109.5 . .
H14A C14 H14B 109.5 . .
C13 C14 H14C 109.5 . .
H14A C14 H14C 109.5 . .
H14B C14 H14C 109.5 . .
C33 C36 H36A 109.5 . .
C33 C36 H36B 109.5 . .
H36A C36 H36B 109.5 . .
C33 C36 H36C 109.5 . .
H36A C36 H36C 109.5 . .
H36B C36 H36C 109.5 . .
C33 C35 H35A 109.5 . .
C33 C35 H35B 109.5 . .
H35A C35 H35B 109.5 . .
C33 C35 H35C 109.5 . .
H35A C35 H35C 109.5 . .
H35B C35 H35C 109.5 . .
C33 C34 H34A 109.5 . .
C33 C34 H34B 109.5 . .
H34A C34 H34B 109.5 . .
C33 C34 H34C 109.5 . .
H34A C34 H34C 109.5 . .
H34B C34 H34C 109.5 . .
C47 C48 H48A 109.5 . .
C47 C48 H48B 109.5 . .
H48A C48 H48B 109.5 . .
C47 C48 H48C 109.5 . .
H48A C48 H48C 109.5 . .
H48B C48 H48C 109.5 . .
C01H C01P Cl00 115.3(11) . .
C01Q C01Q Cl01 104.9(10) 2_767 .
C47 C50 H50A 109.5 . .
C47 C50 H50B 109.5 . .
H50A C50 H50B 109.5 . .
C47 C50 H50C 109.5 . .
H50A C50 H50C 109.5 . .
H50B C50 H50C 109.5 . .
C47 C49 H49A 109.5 . .
C47 C49 H49B 109.5 . .
H49A C49 H49B 109.5 . .
C47 C49 H49C 109.5 . .
H49A C49 H49C 109.5 . .
H49B C49 H49C 109.5 . .

loop_
_geom_bond_atom_site_label_1
_geom_bond_atom_site_label_2
_geom_bond_distance
_geom_bond_site_symmetry_2
O21 C32 1.371(8) .
O21 C24 1.395(7) .
O41 C52 1.381(7) .
O41 C41 1.398(7) .
O42 C52 1.204(7) .
O1 C4 1.331(8) .
O1 C12 1.404(9) .
O2 C12 1.206(9) .
O22 C32 1.180(8) .
N1 C12 1.280(10) .
N1 C13 1.459(9) .
N1 H1 0.8600 .
N21 C32 1.319(8) .
N21 C33 1.464(9) .
N21 H21 0.8600 .
N41 C52 1.333(8) .
N41 C53 1.490(8) .
N41 H41 0.8600 .
C41 C46 1.382(8) .
C41 C42 1.400(8) .
C42 C43 1.368(9) .
C42 C31 1.541(8) .
C24 C23 1.383(8) .
C24 C25 1.404(8) .
C23 C22 1.381(9) .
C23 C11 1.529(8) .
C25 C26 1.372(9) .
C25 C31 1.510(8) .
C31 H31A 0.9700 .
C31 H31B 0.9700 .
C46 C45 1.380(9) .
C46 C51 1.515(9) .
C43 C44 1.380(9) .
C43 H43 0.9300 .
C21 C26 1.398(9) .
C21 C22 1.400(9) .
C21 C27 1.509(9) .
C26 H26 0.9300 .
C11 C5 1.503(9) .
C11 H11A 0.9700 .
C11 H11B 0.9700 .
C45 C44 1.405(9) .
C45 H45 0.9300 .
C44 C47 1.536(9) .
C51 C3 1.558(9) 2_656
C51 H51A 0.9700 .
C51 H51B 0.9700 .
C22 H22 0.9300 .
C1 C2 1.382(10) .
C1 C6 1.412(11) .
C1 C7 1.530(10) .
C4 C3 1.407(9) .
C4 C5 1.436(10) .
C27 C30 1.520(10) .
C27 C29 1.543(10) .
C27 C28 1.559(10) .
C7 C9 1.484(13) .
C7 C10 1.506(13) .
C7 C8 1.534(12) .
C53 C56 1.501(10) .
C53 C54 1.503(12) .
C53 C55 1.538(11) .
C47 C50 1.454(15) .
C47 C49 1.470(16) .
C47 C48 1.511(14) .
C33 C36 1.477(14) .
C33 C34 1.489(14) .
C33 C35 1.511(14) .
C13 C14 1.480(14) .
C13 C16 1.504(14) .
C13 C15 1.535(14) .
C28 H28A 0.9600 .
C28 H28B 0.9600 .
C28 H28C 0.9600 .
C3 C2 1.391(10) .
C3 C51 1.558(9) 2_656
C56 H56A 0.9600 .
C56 H56B 0.9600 .
C56 H56C 0.9600 .
C30 H30A 0.9600 .
C30 H30B 0.9600 .
C30 H30C 0.9600 .
C5 C6 1.391(10) .
C6 H6 0.9300 .
C2 H2 0.9300 .
C29 H29A 0.9600 .
C29 H29B 0.9600 .
C29 H29C 0.9600 .
C15 H15A 0.9600 .
C15 H15B 0.9600 .
C15 H15C 0.9600 .
C55 H55A 0.9600 .
C55 H55B 0.9600 .
C55 H55C 0.9600 .
C16 H16A 0.9600 .
C16 H16B 0.9600 .
C16 H16C 0.9600 .
C54 H54A 0.9600 .
C54 H54B 0.9600 .
C54 H54C 0.9600 .
C8 H8A 0.9600 .
C8 H8B 0.9600 .
C8 H8C 0.9600 .
C01H C01P 1.435(14) .
C01H Cl02 1.758(11) .
C10 H10A 0.9600 .
C10 H10B 0.9600 .
C10 H10C 0.9600 .
C9 H9A 0.9600 .
C9 H9B 0.9600 .
C9 H9C 0.9600 .
C14 H14A 0.9600 .
C14 H14B 0.9600 .
C14 H14C 0.9600 .
C36 H36A 0.9600 .
C36 H36B 0.9600 .
C36 H36C 0.9600 .
C35 H35A 0.9600 .
C35 H35B 0.9600 .
C35 H35C 0.9600 .
C34 H34A 0.9600 .
C34 H34B 0.9600 .
C34 H34C 0.9600 .
C48 H48A 0.9600 .
C48 H48B 0.9600 .
C48 H48C 0.9600 .
Cl01 C01Q 1.816(12) .
Cl00 C01P 1.775(14) .
C01Q C01Q 1.488(16) 2_767
C50 H50A 0.9600 .
C50 H50B 0.9600 .
C50 H50C 0.9600 .
C49 H49A 0.9600 .
C49 H49B 0.9600 .
C49 H49C 0.9600 .
Cl1 C0AA 1.732(13) .
C1AA C0AA 1.544(7) 2_656
C1AA Cl2 1.735(14) .
